data_1543398
loop_
_publ_author_name
'Senadi, Gopal Chandru'
'Gore, Babasaheb Sopan'
'Hu, Wan-Ping'
'Wang, Jeh-Jeng'

_publ_section_title
;
 BF3-Etherate-Promoted Cascade Reaction of 2-Alkynylanilines with
 Nitriles: One-Pot Assembly of 4-Amido-Cinnolines.
;
_journal_issue 12
_journal_name_full 'Organic letters'
_journal_page_first 2890
_journal_page_last 2893
_journal_paper_doi 10.1021/acs.orglett.6b01207
_journal_volume 18
_journal_year 2016
_chemical_formula_moiety 'C16 H13 N3 O'
_chemical_formula_sum 'C16 H13 N3 O'
_chemical_formula_weight 263.29
_space_group_crystal_system orthorhombic
_space_group_IT_number 29
_space_group_name_Hall 'P 2c -2ac'
_space_group_name_H-M_alt 'P c a 21'
_symmetry_cell_setting orthorhombic
_symmetry_space_group_name_Hall 'P 2c -2ac'
_symmetry_space_group_name_H-M 'P c a 21'
_atom_sites_solution_hydrogens mixed
_audit_creation_method SHELXL-2014/7
_cell_angle_alpha 90
_cell_angle_beta 90
_cell_angle_gamma 90
_cell_formula_units_Z 4
_cell_length_a 19.0121(8)
_cell_length_b 4.9106(2)
_cell_length_c 14.2880(6)
_cell_measurement_reflns_used 8777
_cell_measurement_temperature 302(2)
_cell_measurement_theta_max 25.62
_cell_measurement_theta_min 3.57
_cell_volume 1333.94(10)
_computing_cell_refinement 'SAINT V7.34A (Bruker AXS, 2006)'
_computing_data_collection 'APEX2 (Bruker AXS, 2010)'
_computing_data_reduction 'SAINT V7.34A (Bruker AXS, 2006)'
_computing_molecular_graphics 'Bruker SHELXTL'
_computing_publication_material 'Bruker SHELXTL'
_computing_structure_refinement 'SHELXL-2014/7 (Sheldrick, 2014)'
_computing_structure_solution 'SHELXS-97 (Sheldrick 2008)'
_diffrn_ambient_temperature 302(2)
_diffrn_measured_fraction_theta_full 0.998
_diffrn_measured_fraction_theta_max 0.998
_diffrn_measurement_device_type 'Bruker APEX-II CCD'
_diffrn_measurement_method '\f and \w scans'
_diffrn_radiation_probe x-ray
_diffrn_radiation_type MoK\a
_diffrn_radiation_wavelength 0.71073
_diffrn_reflns_av_R_equivalents 0.0521
_diffrn_reflns_av_unetI/netI 0.0194
_diffrn_reflns_Laue_measured_fraction_full 0.998
_diffrn_reflns_Laue_measured_fraction_max 0.998
_diffrn_reflns_limit_h_max 23
_diffrn_reflns_limit_h_min -23
_diffrn_reflns_limit_k_max 6
_diffrn_reflns_limit_k_min -5
_diffrn_reflns_limit_l_max 17
_diffrn_reflns_limit_l_min -17
_diffrn_reflns_number 32210
_diffrn_reflns_point_group_measured_fraction_full 0.998
_diffrn_reflns_point_group_measured_fraction_max 0.998
_diffrn_reflns_theta_full 25.242
_diffrn_reflns_theta_max 26.355
_diffrn_reflns_theta_min 3.567
_exptl_absorpt_coefficient_mu 0.085
_exptl_absorpt_correction_T_max 0.9281
_exptl_absorpt_correction_T_min 0.8374
_exptl_absorpt_correction_type multi-scan
_exptl_absorpt_process_details 'SADABS V2012/1 (Bruker AXS Inc.)'
_exptl_crystal_colour yellow
_exptl_crystal_density_diffrn 1.311
_exptl_crystal_description parallelepiped
_exptl_crystal_F_000 552
_exptl_crystal_size_max 0.460
_exptl_crystal_size_mid 0.320
_exptl_crystal_size_min 0.120
_refine_diff_density_max 0.139
_refine_diff_density_min -0.135
_refine_diff_density_rms 0.029
_refine_ls_abs_structure_details
; 
 Flack x determined using 985 quotients [(I+)-(I-)]/[(I+)+(I-)] 
 (Parsons, Flack and Wagner, Acta Cryst. B69 (2013) 249-259). 
;
_refine_ls_abs_structure_Flack 0.2(5)
_refine_ls_extinction_method none
_refine_ls_goodness_of_fit_ref 1.038
_refine_ls_hydrogen_treatment mixed
_refine_ls_matrix_type full
_refine_ls_number_parameters 185
_refine_ls_number_reflns 2716
_refine_ls_number_restraints 1
_refine_ls_restrained_S_all 1.038
_refine_ls_R_factor_all 0.0464
_refine_ls_R_factor_gt 0.0341
_refine_ls_shift/su_max 0.000
_refine_ls_shift/su_mean 0.000
_refine_ls_structure_factor_coef Fsqd
_refine_ls_weighting_details 'w=1/[\s^2^(Fo^2^)+(0.0382P)^2^+0.2031P] where P=(Fo^2^+2Fc^2^)/3'
_refine_ls_weighting_scheme calc
_refine_ls_wR_factor_gt 0.0748
_refine_ls_wR_factor_ref 0.0816
_reflns_Friedel_coverage 0.918
_reflns_Friedel_fraction_full 0.998
_reflns_Friedel_fraction_max 0.998
_reflns_number_gt 2298
_reflns_number_total 2716
_reflns_threshold_expression 'I > 2\s(I)'
_cod_data_source_file ol6b01207_si_002.cif
_cod_data_source_block tpg207
_cod_depositor_comments
;
The following automatic conversions were performed:

'_symmetry_cell_setting' value 'Orthorhombic' changed to
'orthorhombic' according to
/usr/data/users/saulius/crontab/automatic-downloads/rss-feeds/ACS/lib/dictionaries/cif_core.dic
dictionary named 'cif_core.dic' version 2.4.2 from 2011-04-26.

Automatic conversion script
Id: cif_fix_values 4268 2015-11-12 08:31:59Z antanas 

 Adding full bibliography for 1543398.cif.
;
_cod_database_code 1543398
_shelx_shelxl_version_number 2014/7
_shelx_space_group_comment
; 
The symmetry employed for this shelxl refinement is uniquely defined 
by the following loop, which should always be used as a source of 
symmetry information in preference to the above space-group names. 
They are only intended as comments. 
;
_shelx_estimated_absorpt_t_min 0.962
_shelx_estimated_absorpt_t_max 0.990

loop_
_space_group_symop_operation_xyz
'x, y, z'
'-x, -y, z+1/2'
'x+1/2, -y, z'
'-x+1/2, y, z+1/2'

loop_
_atom_site_label
_atom_site_type_symbol
_atom_site_fract_x
_atom_site_fract_y
_atom_site_fract_z
_atom_site_U_iso_or_equiv
_atom_site_adp_type
_atom_site_occupancy
_atom_site_site_symmetry_order
_atom_site_calc_flag
_atom_site_refinement_flags_posn
_atom_site_refinement_flags_adp
O O 0.73032(9) 0.2955(3) 0.39323(17) 0.0566(5) Uani 1 1 d . .
N1 N 0.96527(10) 0.6760(4) 0.38652(17) 0.0476(5) Uani 1 1 d . .
N2 N 0.98177(10) 0.5173(5) 0.31687(17) 0.0486(5) Uani 1 1 d . .
N3 N 0.77138(9) 0.7206(4) 0.36936(14) 0.0357(5) Uani 1 1 d . .
H3A H 0.7626(13) 0.887(5) 0.3778(19) 0.041(7) Uiso 1 1 d . .
C1 C 0.93028(13) 0.4128(5) 0.26171(18) 0.0416(6) Uani 1 1 d . .
C2 C 0.95077(16) 0.2382(6) 0.1879(2) 0.0565(7) Uani 1 1 d . .
H2B H 0.9977 0.1879 0.1817 0.068 Uiso 1 1 calc R U
C3 C 0.90326(16) 0.1450(7) 0.1269(2) 0.0679(9) Uani 1 1 d . .
H3B H 0.9174 0.0306 0.0785 0.081 Uiso 1 1 calc R U
C4 C 0.83216(16) 0.2179(7) 0.1351(2) 0.0619(8) Uani 1 1 d . .
H4A H 0.8000 0.1560 0.0909 0.074 Uiso 1 1 calc R U
C5 C 0.80964(14) 0.3785(6) 0.2069(2) 0.0482(6) Uani 1 1 d . .
H5A H 0.7622 0.4229 0.2122 0.058 Uiso 1 1 calc R U
C6 C 0.85849(12) 0.4774(5) 0.27352(17) 0.0372(5) Uani 1 1 d . .
C7 C 0.84195(11) 0.6411(4) 0.35131(17) 0.0343(5) Uani 1 1 d . .
C8 C 0.89641(12) 0.7327(4) 0.40704(17) 0.0374(5) Uani 1 1 d . .
C9 C 0.88795(13) 0.8922(5) 0.49463(18) 0.0404(6) Uani 1 1 d . .
C10 C 0.83983(14) 0.8208(6) 0.56270(19) 0.0480(6) Uani 1 1 d . .
H10A H 0.8084 0.6794 0.5516 0.058 Uiso 1 1 calc R U
C11 C 0.83796(18) 0.9583(6) 0.6476(2) 0.0620(8) Uani 1 1 d . .
H11A H 0.8057 0.9074 0.6934 0.074 Uiso 1 1 calc R U
C12 C 0.8835(2) 1.1684(8) 0.6640(3) 0.0709(10) Uani 1 1 d . .
H12A H 0.8824 1.2598 0.7210 0.085 Uiso 1 1 calc R U
C13 C 0.9306(2) 1.2441(6) 0.5965(3) 0.0696(10) Uani 1 1 d . .
H13A H 0.9606 1.3901 0.6074 0.083 Uiso 1 1 calc R U
C14 C 0.93412(15) 1.1061(5) 0.5121(2) 0.0521(7) Uani 1 1 d . .
H14A H 0.9672 1.1561 0.4674 0.063 Uiso 1 1 calc R U
C15 C 0.71982(11) 0.5405(4) 0.39146(18) 0.0382(5) Uani 1 1 d . .
C16 C 0.64977(13) 0.6619(6) 0.4137(2) 0.0541(7) Uani 1 1 d . .
H16A H 0.6524 0.8565 0.4084 0.081 Uiso 1 1 calc R U
H16B H 0.6153 0.5936 0.3707 0.081 Uiso 1 1 calc R U
H16C H 0.6366 0.6137 0.4764 0.081 Uiso 1 1 calc R U

loop_
_atom_site_aniso_label
_atom_site_aniso_U_11
_atom_site_aniso_U_22
_atom_site_aniso_U_33
_atom_site_aniso_U_23
_atom_site_aniso_U_13
_atom_site_aniso_U_12
O 0.0565(12) 0.0304(9) 0.0829(14) -0.0036(10) 0.0176(11) -0.0001(7)
N1 0.0350(11) 0.0536(11) 0.0541(13) 0.0003(11) -0.0022(11) -0.0015(9)
N2 0.0351(11) 0.0564(13) 0.0542(13) -0.0002(11) 0.0039(11) 0.0010(10)
N3 0.0320(10) 0.0277(10) 0.0472(13) -0.0049(8) -0.0026(9) 0.0040(8)
C1 0.0373(12) 0.0397(12) 0.0480(15) 0.0037(11) 0.0078(12) -0.0005(10)
C2 0.0432(15) 0.0581(17) 0.0680(19) -0.0097(14) 0.0188(15) 0.0022(13)
C3 0.060(2) 0.074(2) 0.070(2) -0.0304(17) 0.0188(17) -0.0035(16)
C4 0.0521(17) 0.077(2) 0.0566(17) -0.0221(17) 0.0025(15) -0.0081(14)
C5 0.0373(13) 0.0574(16) 0.0499(15) -0.0112(13) 0.0014(12) -0.0008(12)
C6 0.0359(12) 0.0338(12) 0.0420(13) 0.0014(10) 0.0024(10) 0.0010(9)
C7 0.0317(12) 0.0305(11) 0.0406(13) 0.0032(9) 0.0001(9) 0.0004(9)
C8 0.0355(12) 0.0327(11) 0.0440(14) 0.0049(10) -0.0029(11) -0.0014(9)
C9 0.0398(13) 0.0354(12) 0.0461(14) 0.0001(11) -0.0102(12) 0.0048(10)
C10 0.0462(15) 0.0495(15) 0.0483(16) -0.0029(13) -0.0044(13) 0.0047(12)
C11 0.0631(18) 0.073(2) 0.0498(17) -0.0074(16) -0.0058(14) 0.0224(16)
C12 0.084(2) 0.069(2) 0.060(2) -0.0239(17) -0.0246(19) 0.0317(19)
C13 0.077(2) 0.0435(16) 0.089(3) -0.0148(16) -0.041(2) 0.0077(16)
C14 0.0517(16) 0.0399(14) 0.0649(19) 0.0031(13) -0.0199(14) -0.0008(12)
C15 0.0372(12) 0.0362(12) 0.0414(13) -0.0067(11) -0.0005(11) 0.0009(9)
C16 0.0366(14) 0.0548(15) 0.071(2) -0.0113(14) 0.0079(13) 0.0003(12)

loop_
_atom_type_symbol
_atom_type_description
_atom_type_scat_dispersion_real
_atom_type_scat_dispersion_imag
_atom_type_scat_source
C C 0.0033 0.0016 'International Tables Vol C Tables 4.2.6.8 and 6.1.1.4'
H H 0.0000 0.0000 'International Tables Vol C Tables 4.2.6.8 and 6.1.1.4'
N N 0.0061 0.0033 'International Tables Vol C Tables 4.2.6.8 and 6.1.1.4'
O O 0.0106 0.0060 'International Tables Vol C Tables 4.2.6.8 and 6.1.1.4'

loop_
_geom_angle_atom_site_label_1
_geom_angle_atom_site_label_2
_geom_angle_atom_site_label_3
_geom_angle
N2 N1 C8 121.0(2)
N1 N2 C1 119.7(2)
C15 N3 C7 123.03(18)
C15 N3 H3A 117.2(17)
C7 N3 H3A 118.6(17)
N2 C1 C2 117.6(2)
N2 C1 C6 122.9(2)
C2 C1 C6 119.5(2)
C3 C2 C1 120.5(3)
C3 C2 H2B 119.7
C1 C2 H2B 119.7
C2 C3 C4 120.6(3)
C2 C3 H3B 119.7
C4 C3 H3B 119.7
C5 C4 C3 120.8(3)
C5 C4 H4A 119.6
C3 C4 H4A 119.6
C4 C5 C6 119.9(3)
C4 C5 H5A 120.0
C6 C5 H5A 120.0
C7 C6 C5 125.5(2)
C7 C6 C1 116.0(2)
C5 C6 C1 118.5(2)
C8 C7 C6 118.3(2)
C8 C7 N3 120.9(2)
C6 C7 N3 120.8(2)
C7 C8 N1 121.8(2)
C7 C8 C9 125.2(2)
N1 C8 C9 113.0(2)
C10 C9 C14 118.9(2)
C10 C9 C8 122.1(2)
C14 C9 C8 118.8(2)
C9 C10 C11 120.6(3)
C9 C10 H10A 119.7
C11 C10 H10A 119.7
C10 C11 C12 120.0(3)
C10 C11 H11A 120.0
C12 C11 H11A 120.0
C13 C12 C11 120.0(3)
C13 C12 H12A 120.0
C11 C12 H12A 120.0
C12 C13 C14 120.8(3)
C12 C13 H13A 119.6
C14 C13 H13A 119.6
C13 C14 C9 119.7(3)
C13 C14 H14A 120.2
C9 C14 H14A 120.2
O C15 N3 121.9(2)
O C15 C16 122.4(2)
N3 C15 C16 115.68(19)
C15 C16 H16A 109.5
C15 C16 H16B 109.5
H16A C16 H16B 109.5
C15 C16 H16C 109.5
H16A C16 H16C 109.5
H16B C16 H16C 109.5

loop_
_geom_bond_atom_site_label_1
_geom_bond_atom_site_label_2
_geom_bond_distance
O C15 1.220(3)
N1 N2 1.302(3)
N1 C8 1.370(3)
N2 C1 1.358(3)
N3 C15 1.358(3)
N3 C7 1.421(3)
N3 H3A 0.84(3)
C1 C2 1.414(4)
C1 C6 1.411(3)
C2 C3 1.336(4)
C2 H2B 0.9300
C3 C4 1.403(4)
C3 H3B 0.9300
C4 C5 1.364(4)
C4 H4A 0.9300
C5 C6 1.416(4)
C5 H5A 0.9300
C6 C7 1.407(3)
C7 C8 1.381(3)
C8 C9 1.485(4)
C9 C10 1.381(4)
C9 C14 1.392(4)
C10 C11 1.389(4)
C10 H10A 0.9300
C11 C12 1.367(5)
C11 H11A 0.9300
C12 C13 1.367(6)
C12 H12A 0.9300
C13 C14 1.385(5)
C13 H13A 0.9300
C14 H14A 0.9300
C15 C16 1.494(3)
C16 H16A 0.9600
C16 H16B 0.9600
C16 H16C 0.9600
